data_4311962
loop_
_publ_author_name
'Theresa I. K\"uckmann'
'Ulrich Abram'

_publ_section_title
;
 Rhenium(V) Oxo Complexes with N-Heterocyclic Carbenes
;
_journal_name_full 'Inorganic Chemistry'
_journal_page_first 7068
_journal_page_last 7074
_journal_paper_doi 10.1021/ic0497578
_journal_volume 43
_journal_year 2004
_chemical_formula_moiety '[ReO2(L1)4][ReO4]'
_chemical_formula_sum 'C50 H92 N8 O7.5 Re2'
_chemical_formula_weight 1297.72
_chemical_name_common ReO2Carben
_chemical_name_systematic
;
Tetrakis(1,3-diisopropyl-4,5-dimethylimidazole-2-yliden)dioxorheniumperrhenat 
x 1.5 THF
;
_space_group_IT_number 2
_symmetry_cell_setting triclinic
_symmetry_space_group_name_Hall '-P 1'
_symmetry_space_group_name_H-M 'P -1'
_atom_sites_solution_hydrogens geom
_atom_sites_solution_primary direct
_atom_sites_solution_secondary difmap
_audit_creation_method SHELXL-97
_cell_angle_alpha 100.403(5)
_cell_angle_beta 97.834(5)
_cell_angle_gamma 106.272(5)
_cell_formula_units_Z 2
_cell_length_a 12.311(5)
_cell_length_b 16.525(5)
_cell_length_c 16.743(5)
_cell_measurement_reflns_used 997
_cell_measurement_temperature 173(2)
_cell_measurement_theta_max 30.311
_cell_measurement_theta_min 2.7755
_cell_volume 3152.4(19)
_computing_cell_refinement 'BRUKER SMART'
_computing_data_collection 'BRUKER SMART'
_computing_data_reduction 'BRUKER SMART'
_computing_structure_refinement 'SHELXL-97 (Sheldrick, 1997)'
_computing_structure_solution SIR97
_diffrn_ambient_temperature 173(2)
_diffrn_measured_fraction_theta_full 0.979
_diffrn_measured_fraction_theta_max 0.979
_diffrn_measurement_device_type 'ccd area detector'
_diffrn_measurement_method 'phi and omega scans'
_diffrn_radiation_monochromator graphite
_diffrn_radiation_source 'fine-focus sealed tube'
_diffrn_radiation_type MoK\a
_diffrn_radiation_wavelength 0.71069
_diffrn_reflns_av_R_equivalents 0.0213
_diffrn_reflns_av_sigmaI/netI 0.0338
_diffrn_reflns_limit_h_max 17
_diffrn_reflns_limit_h_min -16
_diffrn_reflns_limit_k_max 23
_diffrn_reflns_limit_k_min -23
_diffrn_reflns_limit_l_max 23
_diffrn_reflns_limit_l_min -23
_diffrn_reflns_number 39568
_diffrn_reflns_theta_full 30.56
_diffrn_reflns_theta_max 30.56
_diffrn_reflns_theta_min 1.26
_diffrn_standards_interval_time '20sec / frame'
_exptl_absorpt_coefficient_mu 3.885
_exptl_absorpt_correction_T_max 1.000000
_exptl_absorpt_correction_T_min 0.798197
_exptl_absorpt_correction_type empirical
_exptl_crystal_colour yellow
_exptl_crystal_density_diffrn 1.367
_exptl_crystal_density_method 'not measured'
_exptl_crystal_description prism
_exptl_crystal_F_000 1316
_exptl_crystal_size_max 0.42
_exptl_crystal_size_mid 0.25
_exptl_crystal_size_min 0.17
_refine_diff_density_max 2.888
_refine_diff_density_min -0.738
_refine_diff_density_rms 0.156
_refine_ls_extinction_method none
_refine_ls_goodness_of_fit_ref 1.095
_refine_ls_hydrogen_treatment 'riding model'
_refine_ls_matrix_type full
_refine_ls_number_parameters 686
_refine_ls_number_reflns 18931
_refine_ls_number_restraints 0
_refine_ls_restrained_S_all 1.095
_refine_ls_R_factor_all 0.0483
_refine_ls_R_factor_gt 0.0370
_refine_ls_shift/su_max 0.002
_refine_ls_shift/su_mean 0.000
_refine_ls_structure_factor_coef Fsqd
_refine_ls_weighting_details 'calc w=1/[\s^2^(Fo^2^)+(0.0678P)^2^+3.1661P] where P=(Fo^2^+2Fc^2^)/3'
_refine_ls_weighting_scheme calc
_refine_ls_wR_factor_gt 0.1117
_refine_ls_wR_factor_ref 0.1187
_reflns_number_gt 16037
_reflns_number_total 18931
_reflns_threshold_expression >2sigma(I)
_cod_data_source_file ic0497578rom20040224_091421_4.cif
_cod_data_source_block reo2iprcarbreo4
_cod_original_formula_sum 'C50 H92 N8 O7.50 Re2'
_cod_database_code 4311962

loop_
_symmetry_equiv_pos_as_xyz
'x, y, z'
'-x, -y, -z'

loop_
_atom_site_label
_atom_site_type_symbol
_atom_site_fract_x
_atom_site_fract_y
_atom_site_fract_z
_atom_site_U_iso_or_equiv
_atom_site_adp_type
_atom_site_occupancy
_atom_site_symmetry_multiplicity
_atom_site_calc_flag
_atom_site_refinement_flags
_atom_site_disorder_assembly
_atom_site_disorder_group
Re1 Re 0.769969(11) 0.186054(8) 0.750093(8) 0.01992(4) Uani 1 1 d . . .
O1 O 0.6462(2) 0.14215(17) 0.66665(17) 0.0294(5) Uani 1 1 d . . .
O2 O 0.8925(2) 0.22949(18) 0.83279(17) 0.0309(6) Uani 1 1 d . . .
C01 C 0.8475(3) 0.2889(2) 0.6868(2) 0.0246(6) Uani 1 1 d . . .
N02 N 0.9160(3) 0.3723(2) 0.7225(2) 0.0304(7) Uani 1 1 d . . .
C03 C 0.9513(4) 0.4175(3) 0.6624(3) 0.0396(9) Uani 1 1 d . . .
C04 C 0.9014(4) 0.3620(3) 0.5874(3) 0.0353(8) Uani 1 1 d . . .
N05 N 0.8389(3) 0.28382(19) 0.60348(19) 0.0259(6) Uani 1 1 d . . .
C06 C 1.0304(6) 0.5095(3) 0.6790(4) 0.0655(18) Uani 1 1 d . . .
H06A H 1.0527 0.5332 0.7377 0.098 Uiso 1 1 calc R . .
H06B H 0.9909 0.5437 0.6537 0.098 Uiso 1 1 calc R . .
H06C H 1.0980 0.5100 0.6562 0.098 Uiso 1 1 calc R . .
C07 C 0.9102(5) 0.3804(3) 0.5040(3) 0.0539(13) Uani 1 1 d . . .
H07A H 0.8667 0.3295 0.4619 0.081 Uiso 1 1 calc R . .
H07B H 0.9897 0.3965 0.4988 0.081 Uiso 1 1 calc R . .
H07C H 0.8800 0.4270 0.4978 0.081 Uiso 1 1 calc R . .
C08 C 0.9478(4) 0.4092(3) 0.8133(3) 0.0372(9) Uani 1 1 d . . .
H08 H 0.9083 0.3637 0.8392 0.045 Uiso 1 1 calc R . .
C09 C 1.0769(5) 0.4301(3) 0.8460(3) 0.0511(12) Uani 1 1 d . . .
H09A H 1.0999 0.3799 0.8287 0.077 Uiso 1 1 calc R . .
H09B H 1.0926 0.4468 0.9054 0.077 Uiso 1 1 calc R . .
H09C H 1.1192 0.4768 0.8246 0.077 Uiso 1 1 calc R . .
C10 C 0.9036(5) 0.4856(3) 0.8388(3) 0.0514(12) Uani 1 1 d . . .
H10A H 0.8223 0.4689 0.8169 0.077 Uiso 1 1 calc R . .
H10B H 0.9434 0.5332 0.8174 0.077 Uiso 1 1 calc R . .
H10C H 0.9174 0.5027 0.8981 0.077 Uiso 1 1 calc R . .
C11 C 0.7734(3) 0.2049(2) 0.5387(2) 0.0289(7) Uani 1 1 d . . .
H11 H 0.7343 0.1622 0.5677 0.035 Uiso 1 1 calc R . .
C12 C 0.8513(4) 0.1645(3) 0.4929(3) 0.0412(10) Uani 1 1 d . . .
H12A H 0.9093 0.1563 0.5323 0.062 Uiso 1 1 calc R . .
H12B H 0.8878 0.2023 0.4603 0.062 Uiso 1 1 calc R . .
H12C H 0.8059 0.1096 0.4573 0.062 Uiso 1 1 calc R . .
C13 C 0.6790(4) 0.2198(3) 0.4805(3) 0.0441(10) Uani 1 1 d . . .
H13A H 0.6323 0.2449 0.5123 0.066 Uiso 1 1 calc R . .
H13B H 0.6317 0.1655 0.4446 0.066 Uiso 1 1 calc R . .
H13C H 0.7132 0.2584 0.4479 0.066 Uiso 1 1 calc R . .
C21 C 0.6823(3) 0.2713(2) 0.8153(2) 0.0245(6) Uani 1 1 d . . .
N22 N 0.6084(3) 0.3101(2) 0.7805(2) 0.0309(7) Uani 1 1 d . . .
C23 C 0.5703(4) 0.3580(3) 0.8418(3) 0.0400(10) Uani 1 1 d . . .
C24 C 0.6210(4) 0.3499(3) 0.9154(3) 0.0394(9) Uani 1 1 d . . .
N25 N 0.6891(3) 0.2962(2) 0.89876(19) 0.0289(6) Uani 1 1 d . . .
C26 C 0.4846(6) 0.4067(4) 0.8255(4) 0.0650(17) Uani 1 1 d . . .
H26A H 0.4630 0.4008 0.7670 0.098 Uiso 1 1 calc R . .
H26B H 0.5196 0.4669 0.8523 0.098 Uiso 1 1 calc R . .
H26C H 0.4172 0.3833 0.8471 0.098 Uiso 1 1 calc R . .
C27 C 0.6112(6) 0.3919(4) 1.0008(3) 0.0628(16) Uani 1 1 d . . .
H27A H 0.6569 0.3747 1.0417 0.094 Uiso 1 1 calc R . .
H27B H 0.5319 0.3740 1.0064 0.094 Uiso 1 1 calc R . .
H27C H 0.6385 0.4538 1.0086 0.094 Uiso 1 1 calc R . .
C28 C 0.5759(4) 0.3027(3) 0.6899(3) 0.0351(8) Uani 1 1 d . . .
H28 H 0.6187 0.2673 0.6635 0.042 Uiso 1 1 calc R . .
C29 C 0.4488(4) 0.2534(4) 0.6554(4) 0.0550(13) Uani 1 1 d . . .
H29A H 0.4292 0.1994 0.6721 0.082 Uiso 1 1 calc R . .
H29B H 0.4346 0.2425 0.5960 0.082 Uiso 1 1 calc R . .
H29C H 0.4026 0.2873 0.6763 0.082 Uiso 1 1 calc R . .
C30 C 0.6163(5) 0.3900(3) 0.6666(3) 0.0507(12) Uani 1 1 d . . .
H30A H 0.6969 0.4174 0.6899 0.076 Uiso 1 1 calc R . .
H30B H 0.5731 0.4262 0.6880 0.076 Uiso 1 1 calc R . .
H30C H 0.6042 0.3811 0.6074 0.076 Uiso 1 1 calc R . .
C31 C 0.7584(3) 0.2683(3) 0.9613(2) 0.0313(8) Uani 1 1 d . . .
H31 H 0.7943 0.2302 0.9303 0.038 Uiso 1 1 calc R . .
C32 C 0.6853(4) 0.2141(3) 1.0111(3) 0.0425(10) Uani 1 1 d . . .
H32A H 0.6243 0.1675 0.9738 0.064 Uiso 1 1 calc R . .
H32B H 0.6528 0.2499 1.0459 0.064 Uiso 1 1 calc R . .
H32C H 0.7328 0.1909 1.0448 0.064 Uiso 1 1 calc R . .
C33 C 0.8580(5) 0.3449(3) 1.0162(3) 0.0500(12) Uani 1 1 d . . .
H33A H 0.9012 0.3765 0.9818 0.075 Uiso 1 1 calc R . .
H33B H 0.9077 0.3238 1.0504 0.075 Uiso 1 1 calc R . .
H33C H 0.8273 0.3825 1.0507 0.075 Uiso 1 1 calc R . .
C41 C 0.6948(3) 0.0835(2) 0.8150(2) 0.0237(6) Uani 1 1 d . . .
N42 N 0.5816(3) 0.0474(2) 0.81671(19) 0.0270(6) Uani 1 1 d . . .
C43 C 0.5682(4) -0.0139(3) 0.8656(3) 0.0361(9) Uani 1 1 d . . .
C44 C 0.6752(4) -0.0140(3) 0.8967(3) 0.0383(9) Uani 1 1 d . . .
N45 N 0.7515(3) 0.0444(2) 0.8639(2) 0.0298(6) Uani 1 1 d . . .
C46 C 0.4534(5) -0.0671(4) 0.8802(4) 0.0574(14) Uani 1 1 d . . .
H46A H 0.3919 -0.0529 0.8500 0.086 Uiso 1 1 calc R . .
H46B H 0.4522 -0.0543 0.9382 0.086 Uiso 1 1 calc R . .
H46C H 0.4436 -0.1276 0.8615 0.086 Uiso 1 1 calc R . .
C47 C 0.7080(6) -0.0639(4) 0.9576(4) 0.0620(16) Uani 1 1 d . . .
H47A H 0.7903 -0.0517 0.9686 0.093 Uiso 1 1 calc R . .
H47B H 0.6714 -0.1248 0.9348 0.093 Uiso 1 1 calc R . .
H47C H 0.6833 -0.0471 1.0082 0.093 Uiso 1 1 calc R . .
C48 C 0.4858(3) 0.0714(3) 0.7732(2) 0.0318(8) Uani 1 1 d . . .
H48 H 0.5219 0.1198 0.7494 0.038 Uiso 1 1 calc R . .
C49 C 0.4138(4) 0.1043(4) 0.8310(3) 0.0469(11) Uani 1 1 d . . .
H49A H 0.4638 0.1504 0.8756 0.070 Uiso 1 1 calc R . .
H49B H 0.3725 0.0578 0.8532 0.070 Uiso 1 1 calc R . .
H49C H 0.3600 0.1255 0.8007 0.070 Uiso 1 1 calc R . .
C50 C 0.4107(4) -0.0027(3) 0.6998(3) 0.0475(11) Uani 1 1 d . . .
H50A H 0.4592 -0.0213 0.6651 0.071 Uiso 1 1 calc R . .
H50B H 0.3570 0.0176 0.6681 0.071 Uiso 1 1 calc R . .
H50C H 0.3691 -0.0504 0.7203 0.071 Uiso 1 1 calc R . .
C51 C 0.8791(4) 0.0609(3) 0.8785(3) 0.0372(9) Uani 1 1 d . . .
H51 H 0.9099 0.1039 0.8472 0.045 Uiso 1 1 calc R . .
C52 C 0.9122(5) -0.0187(4) 0.8449(3) 0.0496(12) Uani 1 1 d . . .
H52A H 0.8750 -0.0420 0.7878 0.074 Uiso 1 1 calc R . .
H52B H 0.8880 -0.0615 0.8762 0.074 Uiso 1 1 calc R . .
H52C H 0.9944 -0.0029 0.8495 0.074 Uiso 1 1 calc R . .
C53 C 0.9362(5) 0.1021(4) 0.9700(3) 0.0543(13) Uani 1 1 d . . .
H53A H 0.9135 0.1523 0.9884 0.082 Uiso 1 1 calc R . .
H53B H 1.0186 0.1189 0.9758 0.082 Uiso 1 1 calc R . .
H53C H 0.9121 0.0610 1.0029 0.082 Uiso 1 1 calc R . .
C61 C 0.8585(3) 0.1010(2) 0.6866(2) 0.0250(6) Uani 1 1 d . . .
N62 N 0.9745(3) 0.1187(2) 0.6884(2) 0.0289(6) Uani 1 1 d . . .
C63 C 0.9983(4) 0.0474(3) 0.6449(3) 0.0364(9) Uani 1 1 d . . .
C64 C 0.8967(4) -0.0158(3) 0.6141(3) 0.0358(9) Uani 1 1 d . . .
N65 N 0.8106(3) 0.0176(2) 0.64047(19) 0.0274(6) Uani 1 1 d . . .
C66 C 1.1161(4) 0.0390(4) 0.6415(4) 0.0535(13) Uani 1 1 d . . .
H66A H 1.1738 0.0933 0.6680 0.080 Uiso 1 1 calc R . .
H66B H 1.1226 0.0229 0.5848 0.080 Uiso 1 1 calc R . .
H66C H 1.1270 -0.0048 0.6696 0.080 Uiso 1 1 calc R . .
C67 C 0.8764(5) -0.1065(3) 0.5652(4) 0.0526(13) Uani 1 1 d . . .
H67A H 0.7951 -0.1369 0.5514 0.079 Uiso 1 1 calc R . .
H67B H 0.9151 -0.1362 0.5978 0.079 Uiso 1 1 calc R . .
H67C H 0.9061 -0.1041 0.5153 0.079 Uiso 1 1 calc R . .
C68 C 1.0617(3) 0.2040(3) 0.7286(3) 0.0347(8) Uani 1 1 d . . .
H68 H 1.0191 0.2408 0.7531 0.042 Uiso 1 1 calc R . .
C69 C 1.1207(4) 0.2494(4) 0.6676(4) 0.0529(13) Uani 1 1 d . . .
H69A H 1.0633 0.2519 0.6239 0.079 Uiso 1 1 calc R . .
H69B H 1.1682 0.2179 0.6446 0.079 Uiso 1 1 calc R . .
H69C H 1.1678 0.3071 0.6957 0.079 Uiso 1 1 calc R . .
C70 C 1.1476(5) 0.1977(4) 0.8009(4) 0.0554(13) Uani 1 1 d . . .
H70A H 1.1060 0.1690 0.8377 0.083 Uiso 1 1 calc R . .
H70B H 1.1951 0.2548 0.8304 0.083 Uiso 1 1 calc R . .
H70C H 1.1953 0.1652 0.7798 0.083 Uiso 1 1 calc R . .
C71 C 0.6850(3) -0.0296(2) 0.6204(2) 0.0304(7) Uani 1 1 d . . .
H71 H 0.6482 0.0083 0.6504 0.036 Uiso 1 1 calc R . .
C72 C 0.6361(4) -0.0427(3) 0.5279(3) 0.0461(11) Uani 1 1 d . . .
H72A H 0.6578 0.0119 0.5124 0.069 Uiso 1 1 calc R . .
H72B H 0.5535 -0.0660 0.5177 0.069 Uiso 1 1 calc R . .
H72C H 0.6665 -0.0823 0.4958 0.069 Uiso 1 1 calc R . .
C73 C 0.6548(4) -0.1130(3) 0.6513(3) 0.0451(11) Uani 1 1 d . . .
H73A H 0.6874 -0.1005 0.7093 0.068 Uiso 1 1 calc R . .
H73B H 0.6854 -0.1538 0.6212 0.068 Uiso 1 1 calc R . .
H73C H 0.5724 -0.1371 0.6428 0.068 Uiso 1 1 calc R . .
Re2A Re 0.8989(2) 0.19378(14) 1.24074(13) 0.0550(3) Uani 0.576(19) 1 d P . .
Re2B Re 0.9236(9) 0.2030(3) 1.23709(16) 0.0569(8) Uani 0.424(19) 1 d P . .
O3 O 0.8399(6) 0.1001(5) 1.1727(5) 0.127(3) Uani 1 1 d . . .
O4 O 1.0302(9) 0.1943(6) 1.2926(7) 0.216(6) Uani 1 1 d . . .
O5 O 0.9314(7) 0.2760(5) 1.1856(5) 0.131(3) Uani 1 1 d . . .
O6 O 0.8142(11) 0.2116(6) 1.3033(5) 0.190(5) Uani 1 1 d . . .
O81 O 0.3377(18) 0.3553(10) 0.4777(14) 0.169(9) Uani 0.50 1 d P . .
C82 C 0.229(3) 0.3647(17) 0.5068(15) 0.176(15) Uani 0.50 1 d P . .
H82A H 0.1621 0.3183 0.4740 0.211 Uiso 0.50 1 calc PR . .
H82B H 0.2341 0.3613 0.5643 0.211 Uiso 0.50 1 calc PR . .
C83 C 0.219(2) 0.4409(15) 0.4984(17) 0.140(10) Uani 0.50 1 d P . .
H83A H 0.1502 0.4518 0.5136 0.168 Uiso 0.50 1 calc PR . .
H83B H 0.2876 0.4899 0.5228 0.168 Uiso 0.50 1 calc PR . .
C84 C 0.2096(16) 0.4113(12) 0.4252(15) 0.102(6) Uani 0.50 1 d P . .
H84A H 0.2058 0.4567 0.3965 0.123 Uiso 0.50 1 calc PR . .
H84B H 0.1358 0.3659 0.4066 0.123 Uiso 0.50 1 calc PR . .
C85 C 0.2946(16) 0.3766(13) 0.3980(11) 0.093(5) Uani 0.50 1 d P . .
H85A H 0.3543 0.4189 0.3816 0.111 Uiso 0.50 1 calc PR . .
H85B H 0.2615 0.3254 0.3531 0.111 Uiso 0.50 1 calc PR . .
O86 O 0.3101(13) 0.3494(12) 0.0203(10) 0.126(5) Uani 0.50 1 d P . .
C87 C 0.329(2) 0.2926(13) 0.054(2) 0.153(13) Uani 0.50 1 d P . .
H87A H 0.4110 0.3061 0.0742 0.184 Uiso 0.50 1 calc PR . .
H87B H 0.3015 0.2370 0.0146 0.184 Uiso 0.50 1 calc PR . .
C88 C 0.267(3) 0.2890(17) 0.1239(17) 0.167(13) Uani 0.50 1 d P . .
H88A H 0.2097 0.2326 0.1142 0.200 Uiso 0.50 1 calc PR . .
H88B H 0.3215 0.2974 0.1748 0.200 Uiso 0.50 1 calc PR . .
C89 C 0.223(3) 0.342(2) 0.1300(17) 0.204(19) Uani 0.50 1 d P . .
H89A H 0.2688 0.3933 0.1724 0.245 Uiso 0.50 1 calc PR . .
H89B H 0.1463 0.3215 0.1415 0.245 Uiso 0.50 1 calc PR . .
C90 C 0.220(2) 0.358(2) 0.0484(13) 0.139(10) Uani 0.50 1 d P . .
H90A H 0.1510 0.3175 0.0115 0.167 Uiso 0.50 1 calc PR . .
H90B H 0.2166 0.4161 0.0498 0.167 Uiso 0.50 1 calc PR . .
O91 O 0.6417(16) 0.3409(11) 1.2189(9) 0.142(6) Uani 0.50 1 d P . .
C92 C 0.5830(19) 0.2926(13) 1.2775(13) 0.112(7) Uani 0.50 1 d P . .
H92A H 0.5034 0.2586 1.2533 0.134 Uiso 0.50 1 calc PR . .
H92B H 0.6245 0.2560 1.2977 0.134 Uiso 0.50 1 calc PR . .
C93 C 0.592(3) 0.365(2) 1.3379(14) 0.183(16) Uani 0.50 1 d P . .
H93A H 0.5310 0.3516 1.3689 0.220 Uiso 0.50 1 calc PR . .
H93B H 0.6656 0.3825 1.3762 0.220 Uiso 0.50 1 calc PR . .
C94 C 0.5843(19) 0.4307(13) 1.3017(10) 0.100(6) Uani 0.50 1 d P . .
H94A H 0.5043 0.4282 1.2864 0.120 Uiso 0.50 1 calc PR . .
H94B H 0.6267 0.4863 1.3389 0.120 Uiso 0.50 1 calc PR . .
C95 C 0.6303(14) 0.4192(9) 1.2350(10) 0.076(4) Uani 0.50 1 d P . .
H95A H 0.5813 0.4262 1.1879 0.091 Uiso 0.50 1 calc PR . .
H95B H 0.7053 0.4626 1.2440 0.091 Uiso 0.50 1 calc PR . .

loop_
_atom_site_aniso_label
_atom_site_aniso_U_11
_atom_site_aniso_U_22
_atom_site_aniso_U_33
_atom_site_aniso_U_23
_atom_site_aniso_U_13
_atom_site_aniso_U_12
Re1 0.01640(7) 0.02103(6) 0.02140(7) 0.00505(4) 0.00331(4) 0.00449(4)
O1 0.0300(14) 0.0286(12) 0.0332(13) 0.0103(10) 0.0116(11) 0.0103(11)
O2 0.0266(13) 0.0329(13) 0.0323(13) 0.0079(11) 0.0070(11) 0.0069(11)
C01 0.0210(15) 0.0252(15) 0.0263(16) 0.0058(12) 0.0044(12) 0.0056(12)
N02 0.0296(16) 0.0250(14) 0.0304(15) 0.0064(12) 0.0051(12) -0.0009(12)
C03 0.043(2) 0.0303(19) 0.039(2) 0.0129(16) 0.0063(18) -0.0010(17)
C04 0.036(2) 0.0314(19) 0.037(2) 0.0145(16) 0.0092(16) 0.0033(16)
N05 0.0269(15) 0.0243(13) 0.0257(14) 0.0091(11) 0.0070(11) 0.0038(11)
C06 0.082(4) 0.038(3) 0.054(3) 0.019(2) 0.006(3) -0.018(3)
C07 0.068(4) 0.044(3) 0.041(2) 0.020(2) 0.011(2) -0.002(2)
C08 0.041(2) 0.0298(18) 0.0291(18) 0.0008(15) 0.0027(16) -0.0019(16)
C09 0.050(3) 0.044(3) 0.043(2) -0.003(2) -0.008(2) 0.004(2)
C10 0.047(3) 0.038(2) 0.053(3) -0.008(2) 0.005(2) 0.003(2)
C11 0.0316(19) 0.0284(17) 0.0226(15) 0.0036(13) 0.0044(13) 0.0047(14)
C12 0.045(3) 0.046(2) 0.035(2) 0.0061(18) 0.0139(18) 0.018(2)
C13 0.040(2) 0.050(3) 0.035(2) 0.0032(19) -0.0025(18) 0.013(2)
C21 0.0209(15) 0.0227(15) 0.0292(16) 0.0065(12) 0.0063(13) 0.0049(12)
N22 0.0296(16) 0.0318(16) 0.0356(17) 0.0089(13) 0.0087(13) 0.0145(13)
C23 0.038(2) 0.039(2) 0.049(2) 0.0050(18) 0.0163(19) 0.0214(18)
C24 0.042(2) 0.035(2) 0.045(2) 0.0032(17) 0.0199(19) 0.0171(18)
N25 0.0285(16) 0.0295(15) 0.0279(15) 0.0037(12) 0.0092(12) 0.0078(12)
C26 0.069(4) 0.078(4) 0.076(4) 0.021(3) 0.031(3) 0.056(3)
C27 0.081(4) 0.072(4) 0.048(3) 0.003(3) 0.029(3) 0.042(3)
C28 0.037(2) 0.038(2) 0.035(2) 0.0113(16) 0.0042(16) 0.0189(17)
C29 0.038(3) 0.061(3) 0.060(3) 0.015(3) -0.006(2) 0.012(2)
C30 0.059(3) 0.047(3) 0.054(3) 0.026(2) 0.010(2) 0.020(2)
C31 0.0303(19) 0.0318(18) 0.0258(17) 0.0040(14) 0.0042(14) 0.0024(15)
C32 0.045(3) 0.047(2) 0.032(2) 0.0124(18) 0.0107(18) 0.006(2)
C33 0.046(3) 0.045(3) 0.038(2) 0.0024(19) -0.005(2) -0.007(2)
C41 0.0229(16) 0.0242(15) 0.0234(15) 0.0057(12) 0.0049(12) 0.0059(12)
N42 0.0228(14) 0.0295(15) 0.0286(15) 0.0091(12) 0.0079(11) 0.0049(12)
C43 0.039(2) 0.0332(19) 0.040(2) 0.0173(16) 0.0179(18) 0.0071(17)
C44 0.044(2) 0.040(2) 0.039(2) 0.0218(18) 0.0172(18) 0.0157(19)
N45 0.0302(16) 0.0342(16) 0.0298(15) 0.0135(13) 0.0075(12) 0.0130(13)
C46 0.047(3) 0.058(3) 0.073(4) 0.035(3) 0.028(3) 0.004(2)
C47 0.073(4) 0.072(4) 0.069(4) 0.052(3) 0.032(3) 0.036(3)
C48 0.0211(16) 0.0375(19) 0.0347(19) 0.0116(15) 0.0057(14) 0.0035(14)
C49 0.032(2) 0.061(3) 0.046(3) 0.005(2) 0.0108(19) 0.016(2)
C50 0.029(2) 0.058(3) 0.042(2) 0.000(2) -0.0003(18) 0.004(2)
C51 0.030(2) 0.051(2) 0.037(2) 0.0199(18) 0.0044(16) 0.0175(18)
C52 0.044(3) 0.064(3) 0.053(3) 0.022(2) 0.010(2) 0.032(2)
C53 0.046(3) 0.068(3) 0.047(3) 0.012(2) -0.006(2) 0.023(3)
C61 0.0232(16) 0.0289(16) 0.0248(15) 0.0075(13) 0.0060(12) 0.0098(13)
N62 0.0230(15) 0.0349(16) 0.0311(15) 0.0063(12) 0.0072(12) 0.0126(12)
C63 0.033(2) 0.045(2) 0.037(2) 0.0070(17) 0.0120(16) 0.0216(18)
C64 0.038(2) 0.036(2) 0.036(2) 0.0019(16) 0.0091(17) 0.0187(17)
N65 0.0255(15) 0.0281(14) 0.0282(14) 0.0031(11) 0.0050(12) 0.0100(12)
C66 0.036(2) 0.061(3) 0.069(3) 0.006(3) 0.016(2) 0.028(2)
C67 0.056(3) 0.044(3) 0.061(3) -0.004(2) 0.019(2) 0.028(2)
C68 0.0203(17) 0.039(2) 0.040(2) 0.0038(16) 0.0038(15) 0.0056(15)
C69 0.030(2) 0.061(3) 0.061(3) 0.014(3) 0.015(2) 0.000(2)
C70 0.037(3) 0.065(3) 0.055(3) 0.004(3) -0.009(2) 0.015(2)
C71 0.0264(18) 0.0241(16) 0.0360(19) 0.0031(14) 0.0039(14) 0.0041(13)
C72 0.042(2) 0.042(2) 0.042(2) 0.0021(19) -0.0012(19) 0.002(2)
C73 0.046(3) 0.034(2) 0.055(3) 0.015(2) 0.013(2) 0.0079(19)
Re2A 0.0436(7) 0.0728(8) 0.0422(4) 0.0246(4) -0.0001(4) 0.0052(4)
Re2B 0.0785(18) 0.0507(8) 0.0432(4) 0.0158(4) 0.0111(8) 0.0199(9)
O3 0.078(4) 0.106(5) 0.162(7) -0.027(5) 0.018(4) 0.013(3)
O4 0.184(9) 0.131(7) 0.257(12) 0.044(7) -0.152(9) 0.025(6)
O5 0.132(6) 0.159(7) 0.125(5) 0.101(5) 0.029(5) 0.035(5)
O6 0.338(14) 0.164(8) 0.112(6) 0.041(6) 0.142(8) 0.097(9)
O81 0.174(17) 0.104(11) 0.208(19) 0.028(12) -0.074(15) 0.069(11)
C82 0.30(4) 0.114(18) 0.119(18) 0.042(14) 0.15(2) 0.01(2)
C83 0.14(2) 0.105(16) 0.16(2) -0.045(15) 0.021(17) 0.055(15)
C84 0.080(11) 0.077(11) 0.146(18) 0.046(12) -0.010(12) 0.020(9)
C85 0.088(12) 0.109(13) 0.090(11) 0.030(10) 0.043(10) 0.030(10)
O86 0.110(11) 0.168(15) 0.135(12) 0.053(11) 0.049(9) 0.076(11)
C87 0.16(2) 0.087(12) 0.30(3) 0.104(18) 0.18(2) 0.077(14)
C88 0.28(4) 0.13(2) 0.15(2) 0.090(18) 0.08(3) 0.09(2)
C89 0.31(4) 0.34(4) 0.17(2) 0.17(3) 0.18(3) 0.29(4)
C90 0.146(19) 0.25(3) 0.100(14) 0.075(18) 0.062(14) 0.15(2)
O91 0.211(17) 0.170(15) 0.107(10) 0.036(10) 0.088(11) 0.126(14)
C92 0.131(16) 0.124(15) 0.136(17) 0.104(15) 0.055(14) 0.068(13)
C93 0.34(4) 0.28(3) 0.110(16) 0.14(2) 0.14(2) 0.26(3)
C94 0.151(17) 0.112(13) 0.071(9) 0.018(9) 0.020(10) 0.097(13)
C95 0.082(10) 0.065(8) 0.101(11) 0.047(8) 0.021(8) 0.034(7)

loop_
_atom_type_symbol
_atom_type_description
_atom_type_scat_dispersion_real
_atom_type_scat_dispersion_imag
_atom_type_scat_source
C C 0.0033 0.0016 'International Tables Vol C Tables 4.2.6.8 and 6.1.1.4'
H H 0.0000 0.0000 'International Tables Vol C Tables 4.2.6.8 and 6.1.1.4'
Re Re -1.0185 7.2310 'International Tables Vol C Tables 4.2.6.8 and 6.1.1.4'
O O 0.0106 0.0060 'International Tables Vol C Tables 4.2.6.8 and 6.1.1.4'
N N 0.0061 0.0033 'International Tables Vol C Tables 4.2.6.8 and 6.1.1.4'

loop_
_geom_angle_atom_site_label_1
_geom_angle_atom_site_label_2
_geom_angle_atom_site_label_3
_geom_angle
_geom_angle_site_symmetry_1
_geom_angle_site_symmetry_3
_geom_angle_publ_flag
O2 Re1 O1 179.96(16) . . ?
O2 Re1 C61 89.42(13) . . ?
O1 Re1 C61 90.59(13) . . ?
O2 Re1 C01 89.54(13) . . ?
O1 Re1 C01 90.51(13) . . ?
C61 Re1 C01 90.15(13) . . ?
O2 Re1 C21 89.96(13) . . ?
O1 Re1 C21 90.03(13) . . ?
C61 Re1 C21 179.27(13) . . ?
C01 Re1 C21 90.23(13) . . ?
O2 Re1 C41 89.56(13) . . ?
O1 Re1 C41 90.39(13) . . ?
C61 Re1 C41 89.70(13) . . ?
C01 Re1 C41 179.09(13) . . ?
C21 Re1 C41 89.91(13) . . ?
N05 C01 N02 103.9(3) . . ?
N05 C01 Re1 128.3(2) . . ?
N02 C01 Re1 127.8(3) . . ?
C01 N02 C03 111.3(3) . . ?
C01 N02 C08 123.8(3) . . ?
C03 N02 C08 124.8(3) . . ?
C04 C03 N02 106.6(3) . . ?
C04 C03 C06 127.4(4) . . ?
N02 C03 C06 126.0(4) . . ?
C03 C04 N05 106.5(3) . . ?
C03 C04 C07 127.2(4) . . ?
N05 C04 C07 126.4(4) . . ?
C01 N05 C04 111.6(3) . . ?
C01 N05 C11 124.1(3) . . ?
C04 N05 C11 124.3(3) . . ?
N02 C08 C10 112.3(4) . . ?
N02 C08 C09 111.9(4) . . ?
C10 C08 C09 112.9(4) . . ?
N05 C11 C13 112.0(3) . . ?
N05 C11 C12 112.8(3) . . ?
C13 C11 C12 112.7(3) . . ?
N25 C21 N22 104.6(3) . . ?
N25 C21 Re1 127.7(3) . . ?
N22 C21 Re1 127.7(3) . . ?
C21 N22 C23 110.7(3) . . ?
C21 N22 C28 124.2(3) . . ?
C23 N22 C28 125.1(3) . . ?
C24 C23 N22 107.0(4) . . ?
C24 C23 C26 128.1(4) . . ?
N22 C23 C26 124.9(5) . . ?
C23 C24 N25 107.2(4) . . ?
C23 C24 C27 127.7(4) . . ?
N25 C24 C27 125.1(5) . . ?
C21 N25 C24 110.6(3) . . ?
C21 N25 C31 123.6(3) . . ?
C24 N25 C31 125.8(3) . . ?
N22 C28 C29 112.5(4) . . ?
N22 C28 C30 112.3(4) . . ?
C29 C28 C30 113.7(4) . . ?
N25 C31 C32 113.1(3) . . ?
N25 C31 C33 111.5(4) . . ?
C32 C31 C33 113.0(4) . . ?
N42 C41 N45 104.2(3) . . ?
N42 C41 Re1 127.6(3) . . ?
N45 C41 Re1 128.2(3) . . ?
C41 N42 C43 111.0(3) . . ?
C41 N42 C48 124.0(3) . . ?
C43 N42 C48 125.0(3) . . ?
C44 C43 N42 106.7(3) . . ?
C44 C43 C46 128.4(4) . . ?
N42 C43 C46 124.9(4) . . ?
C43 C44 N45 106.6(4) . . ?
C43 C44 C47 127.5(4) . . ?
N45 C44 C47 125.9(4) . . ?
C41 N45 C44 111.5(3) . . ?
C41 N45 C51 124.0(3) . . ?
C44 N45 C51 124.5(3) . . ?
N42 C48 C49 113.5(3) . . ?
N42 C48 C50 111.4(4) . . ?
C49 C48 C50 112.3(4) . . ?
N45 C51 C52 112.9(4) . . ?
N45 C51 C53 111.8(4) . . ?
C52 C51 C53 112.4(4) . . ?
N62 C61 N65 104.4(3) . . ?
N62 C61 Re1 127.5(3) . . ?
N65 C61 Re1 128.0(3) . . ?
C61 N62 C63 111.0(3) . . ?
C61 N62 C68 123.9(3) . . ?
C63 N62 C68 125.1(3) . . ?
C64 C63 N62 107.4(3) . . ?
C64 C63 C66 126.1(4) . . ?
N62 C63 C66 126.1(4) . . ?
C63 C64 N65 106.4(3) . . ?
C63 C64 C67 128.1(4) . . ?
N65 C64 C67 125.4(4) . . ?
C61 N65 C64 110.7(3) . . ?
C61 N65 C71 124.0(3) . . ?
C64 N65 C71 125.2(3) . . ?
N62 C68 C69 113.2(4) . . ?
N62 C68 C70 111.8(4) . . ?
C69 C68 C70 112.9(4) . . ?
N65 C71 C73 112.9(3) . . ?
N65 C71 C72 110.8(3) . . ?
C73 C71 C72 113.5(4) . . ?
O6 Re2A O3 111.7(5) . . ?
O6 Re2A O4 112.3(7) . . ?
O3 Re2A O4 108.2(5) . . ?
O6 Re2A O5 110.8(5) . . ?
O3 Re2A O5 108.0(4) . . ?
O4 Re2A O5 105.6(5) . . ?
O4 Re2B O5 123.5(8) . . ?
O4 Re2B O3 109.9(5) . . ?
O5 Re2B O3 109.9(5) . . ?
O4 Re2B O6 107.6(7) . . ?
O5 Re2B O6 106.6(5) . . ?
O3 Re2B O6 95.6(6) . . ?
Re2A O3 Re2B 9.8(2) . . ?
Re2B O4 Re2A 9.5(3) . . ?
Re2B O5 Re2A 9.3(3) . . ?
Re2A O6 Re2B 6.32(19) . . ?
C85 O81 C82 88.3(14) . . ?
C83 C82 O81 108.7(19) . . ?
C84 C83 C82 84.2(17) . . ?
C83 C84 C85 120(2) . . ?
C84 C85 O81 97.8(15) . . ?
C87 O86 C90 100.2(17) . . ?
O86 C87 C88 108.3(17) . . ?
C89 C88 C87 110(2) . . ?
C88 C89 C90 99(2) . . ?
O86 C90 C89 111.3(18) . . ?
C95 O91 C92 106.9(13) . . ?
C93 C92 O91 96.6(16) . . ?
C94 C93 C92 109.5(16) . . ?
C95 C94 C93 105.2(14) . . ?
O91 C95 C94 110.4(14) . . ?

loop_
_geom_bond_atom_site_label_1
_geom_bond_atom_site_label_2
_geom_bond_distance
_geom_bond_site_symmetry_2
_geom_bond_publ_flag
Re1 O2 1.781(3) . ?
Re1 O1 1.798(3) . ?
Re1 C61 2.219(3) . ?
Re1 C01 2.222(4) . ?
Re1 C21 2.227(3) . ?
Re1 C41 2.229(4) . ?
C01 N05 1.370(5) . ?
C01 N02 1.371(4) . ?
N02 C03 1.403(5) . ?
N02 C08 1.485(5) . ?
C03 C04 1.362(6) . ?
C03 C06 1.511(6) . ?
C04 N05 1.399(5) . ?
C04 C07 1.493(6) . ?
N05 C11 1.480(5) . ?
C08 C10 1.525(7) . ?
C08 C09 1.527(7) . ?
C11 C13 1.516(6) . ?
C11 C12 1.526(6) . ?
C21 N25 1.367(5) . ?
C21 N22 1.377(5) . ?
N22 C23 1.393(5) . ?
N22 C28 1.489(5) . ?
C23 C24 1.350(7) . ?
C23 C26 1.521(7) . ?
C24 N25 1.400(5) . ?
C24 C27 1.509(6) . ?
N25 C31 1.480(5) . ?
C28 C29 1.521(7) . ?
C28 C30 1.526(6) . ?
C31 C32 1.525(6) . ?
C31 C33 1.534(6) . ?
C41 N42 1.360(5) . ?
C41 N45 1.365(5) . ?
N42 C43 1.403(5) . ?
N42 C48 1.487(5) . ?
C43 C44 1.349(7) . ?
C43 C46 1.518(6) . ?
C44 N45 1.392(5) . ?
C44 C47 1.504(6) . ?
N45 C51 1.494(5) . ?
C48 C49 1.527(6) . ?
C48 C50 1.542(6) . ?
C51 C52 1.519(7) . ?
C51 C53 1.538(7) . ?
C61 N62 1.371(5) . ?
C61 N65 1.372(5) . ?
N62 C63 1.395(5) . ?
N62 C68 1.485(5) . ?
C63 C64 1.349(6) . ?
C63 C66 1.503(6) . ?
C64 N65 1.411(5) . ?
C64 C67 1.506(6) . ?
N65 C71 1.483(5) . ?
C68 C69 1.519(7) . ?
C68 C70 1.533(7) . ?
C71 C73 1.525(6) . ?
C71 C72 1.536(6) . ?
Re2A O6 1.621(9) . ?
Re2A O3 1.652(7) . ?
Re2A O4 1.725(8) . ?
Re2A O5 1.763(7) . ?
Re2B O4 1.558(9) . ?
Re2B O5 1.595(8) . ?
Re2B O3 1.780(9) . ?
Re2B O6 1.876(12) . ?
O81 C85 1.51(2) . ?
O81 C82 1.52(3) . ?
C82 C83 1.33(3) . ?
C83 C84 1.21(3) . ?
C84 C85 1.41(2) . ?
O86 C87 1.24(2) . ?
O86 C90 1.30(2) . ?
C87 C88 1.48(3) . ?
C88 C89 1.15(3) . ?
C89 C90 1.43(3) . ?
O91 C95 1.324(19) . ?
O91 C92 1.51(2) . ?
C92 C93 1.39(3) . ?
C93 C94 1.35(2) . ?
C94 C95 1.33(2) . ?
